data_4122949
loop_
_publ_author_name
'Mathew, Sanyo'
'Crandall, Laura A.'
'Ziegler, Christopher J.'
'Hartley, C. Scott'

_publ_section_title
;
 Enhanced Helical Folding of ortho-Phenylenes through the Control of
 Aromatic Stacking Interactions.
;
_journal_name_full 'Journal of the American Chemical Society'
_journal_page_first 141117142844002
_journal_paper_doi 10.1021/ja509902m
_journal_year 2014
_chemical_formula_sum 'C70 H32 F30 O30 S10'
_chemical_formula_weight 2243.56
_chemical_name_systematic
; 
 ? 
;
_space_group_IT_number 2
_symmetry_cell_setting triclinic
_symmetry_space_group_name_Hall '-P 1'
_symmetry_space_group_name_H-M 'P -1'
_atom_sites_solution_hydrogens geom
_atom_sites_solution_primary direct
_atom_sites_solution_secondary difmap
_audit_creation_method SHELXL-97
_cell_angle_alpha 83.426(2)
_cell_angle_beta 81.434(2)
_cell_angle_gamma 78.100(2)
_cell_formula_units_Z 2
_cell_length_a 13.8491(6)
_cell_length_b 15.7919(7)
_cell_length_c 22.1467(9)
_cell_measurement_temperature 100(2)
_cell_volume 4669.0(3)
_computing_structure_refinement 'SHELXL-97 (Sheldrick, 2008)'
_computing_structure_solution 'SHELXS-97 (Sheldrick, 2008)'
_diffrn_ambient_temperature 100(2)
_diffrn_measured_fraction_theta_full 0.947
_diffrn_measured_fraction_theta_max 0.947
_diffrn_radiation_monochromator graphite
_diffrn_radiation_source 'fine-focus sealed tube'
_diffrn_radiation_type CuK\a
_diffrn_radiation_wavelength 1.54178
_diffrn_reflns_av_R_equivalents 0.0386
_diffrn_reflns_av_sigmaI/netI 0.0338
_diffrn_reflns_limit_h_max 15
_diffrn_reflns_limit_h_min -16
_diffrn_reflns_limit_k_max 18
_diffrn_reflns_limit_k_min -18
_diffrn_reflns_limit_l_max 25
_diffrn_reflns_limit_l_min -25
_diffrn_reflns_number 51481
_diffrn_reflns_theta_full 62.99
_diffrn_reflns_theta_max 62.99
_diffrn_reflns_theta_min 2.02
_exptl_absorpt_coefficient_mu 3.430
_exptl_absorpt_correction_T_max 0.7528
_exptl_absorpt_correction_T_min 0.5258
_exptl_absorpt_correction_type multi-scan
_exptl_absorpt_process_details SADABS
_exptl_crystal_colour White
_exptl_crystal_density_diffrn 1.596
_exptl_crystal_density_meas ?
_exptl_crystal_density_method 'not measured'
_exptl_crystal_description Block
_exptl_crystal_F_000 2244
_exptl_crystal_size_max 0.327
_exptl_crystal_size_mid 0.227
_exptl_crystal_size_min 0.160
_refine_diff_density_max 1.523
_refine_diff_density_min -1.710
_refine_diff_density_rms 0.130
_refine_ls_extinction_method none
_refine_ls_goodness_of_fit_ref 1.870
_refine_ls_hydrogen_treatment constr
_refine_ls_matrix_type full
_refine_ls_number_parameters 1309
_refine_ls_number_reflns 14295
_refine_ls_number_restraints 21
_refine_ls_restrained_S_all 1.871
_refine_ls_R_factor_all 0.1018
_refine_ls_R_factor_gt 0.0994
_refine_ls_shift/su_max 0.003
_refine_ls_shift/su_mean 0.001
_refine_ls_structure_factor_coef Fsqd
_refine_ls_weighting_details 'calc w=1/[\s^2^(Fo^2^)+(0.2000P)^2^+0.0000P] where P=(Fo^2^+2Fc^2^)/3'
_refine_ls_weighting_scheme calc
_refine_ls_wR_factor_gt 0.3719
_refine_ls_wR_factor_ref 0.3762
_reflns_number_gt 13335
_reflns_number_total 14295
_reflns_threshold_expression >2sigma(I)
_cod_data_source_file ja509902m_si_005.cif
_cod_data_source_block p1_sq_d
_cod_depositor_comments
;
The following automatic conversions were performed:

'_exptl_crystal_density_meas' value 'not measured' was changed to '?'
- the value is perceived as not measured.

Automatic conversion script
Id: cif_fix_values 3008 2015-01-20 13:52:24Z robertas 

The following automatic conversions were performed:

'_symmetry_cell_setting' tag value 'Tricilinic' was replaced with
'triclinic' value as specified in the replacement file
'/home/robertas/cod-tools/perl-scripts/inputs/replacement_values.lst'.

Automatic conversion script
Id: cif_fix_values 3143 2015-03-26 13:38:13Z robertas 
;
_cod_original_sg_symbol_H-M P-1
_cod_database_code 4122949

loop_
_symmetry_equiv_pos_as_xyz
'x, y, z'
'-x, -y, -z'

loop_
_atom_site_label
_atom_site_type_symbol
_atom_site_fract_x
_atom_site_fract_y
_atom_site_fract_z
_atom_site_U_iso_or_equiv
_atom_site_adp_type
_atom_site_occupancy
_atom_site_symmetry_multiplicity
_atom_site_calc_flag
_atom_site_refinement_flags
_atom_site_disorder_assembly
_atom_site_disorder_group
C1 C 0.2796(4) 0.4461(4) 0.1039(3) 0.0446(14) Uani 1 1 d . . .
C2 C 0.2812(4) 0.4613(4) 0.1650(3) 0.0456(14) Uani 1 1 d . . .
H2 H 0.2626 0.5170 0.1780 0.055 Uiso 1 1 calc R . .
C3 C 0.3115(4) 0.3900(4) 0.2051(2) 0.0408(13) Uani 1 1 d . . .
H3 H 0.3140 0.3983 0.2457 0.049 Uiso 1 1 calc R . .
C4 C 0.3381(3) 0.3069(4) 0.1862(2) 0.0356(12) Uani 1 1 d . . .
C5 C 0.3364(3) 0.2946(4) 0.1247(2) 0.0360(12) Uani 1 1 d . . .
H5 H 0.3553 0.2391 0.1114 0.043 Uiso 1 1 calc R . .
C6 C 0.3062(4) 0.3661(4) 0.0831(2) 0.0405(13) Uani 1 1 d . . .
H6 H 0.3045 0.3586 0.0422 0.049 Uiso 1 1 calc R . .
C7 C 0.3589(3) 0.2299(4) 0.2316(2) 0.0295(10) Uani 1 1 d . . .
C8 C 0.4312(3) 0.1546(4) 0.2204(2) 0.0307(11) Uani 1 1 d . . .
C9 C 0.4327(3) 0.0819(3) 0.2618(2) 0.0279(10) Uani 1 1 d . . .
H9 H 0.4779 0.0308 0.2538 0.033 Uiso 1 1 calc R . .
C10 C 0.3662(4) 0.0856(4) 0.3154(2) 0.0312(11) Uani 1 1 d . . .
C11 C 0.2996(4) 0.1598(4) 0.3299(2) 0.0344(11) Uani 1 1 d . . .
H11 H 0.2576 0.1614 0.3668 0.041 Uiso 1 1 calc R . .
C12 C 0.2964(3) 0.2322(4) 0.2882(2) 0.0330(11) Uani 1 1 d . . .
H12 H 0.2523 0.2833 0.2976 0.040 Uiso 1 1 calc R . .
C13 C 0.5055(3) 0.1477(3) 0.1647(2) 0.0269(10) Uani 1 1 d . . .
C14 C 0.5707(3) 0.2066(3) 0.1459(2) 0.0255(10) Uani 1 1 d . . .
C15 C 0.6379(3) 0.1936(3) 0.0921(2) 0.0263(10) Uani 1 1 d . . .
H15 H 0.6810 0.2322 0.0798 0.032 Uiso 1 1 calc R . .
C16 C 0.6426(3) 0.1261(4) 0.0569(2) 0.0295(11) Uani 1 1 d . . .
H16 H 0.6879 0.1184 0.0216 0.035 Uiso 1 1 calc R . .
C17 C 0.5778(3) 0.0708(4) 0.0761(2) 0.0320(11) Uani 1 1 d . . .
C18 C 0.5104(3) 0.0791(3) 0.1293(2) 0.0290(10) Uani 1 1 d . . .
H18 H 0.4688 0.0391 0.1411 0.035 Uiso 1 1 calc R . .
C19 C 0.5699(3) 0.2855(3) 0.1771(2) 0.0265(10) Uani 1 1 d . . .
C20 C 0.5826(3) 0.2851(3) 0.2398(2) 0.0246(9) Uani 1 1 d . . .
C21 C 0.5740(3) 0.3637(3) 0.2641(2) 0.0297(10) Uani 1 1 d . . .
H21 H 0.5781 0.3646 0.3056 0.036 Uiso 1 1 calc R . .
C22 C 0.5596(4) 0.4404(3) 0.2276(3) 0.0357(12) Uani 1 1 d . . .
C23 C 0.5510(4) 0.4432(4) 0.1661(3) 0.0389(12) Uani 1 1 d . . .
H23 H 0.5432 0.4955 0.1416 0.047 Uiso 1 1 calc R . .
C24 C 0.5547(3) 0.3642(4) 0.1421(2) 0.0316(11) Uani 1 1 d . . .
H24 H 0.5465 0.3646 0.1011 0.038 Uiso 1 1 calc R . .
C25 C 0.6052(3) 0.2047(3) 0.2818(2) 0.0242(9) Uani 1 1 d . . .
C26 C 0.6857(3) 0.1362(3) 0.2705(2) 0.0229(9) Uani 1 1 d . . .
C27 C 0.6957(3) 0.0634(3) 0.3138(2) 0.0277(10) Uani 1 1 d . . .
H27 H 0.7489 0.0174 0.3069 0.033 Uiso 1 1 calc R . .
C28 C 0.6278(3) 0.0583(3) 0.3670(2) 0.0286(10) Uani 1 1 d . . .
H28 H 0.6345 0.0096 0.3951 0.034 Uiso 1 1 calc R . .
C29 C 0.5517(3) 0.1272(3) 0.3761(2) 0.0276(10) Uani 1 1 d . . .
C30 C 0.5377(3) 0.1992(3) 0.3362(2) 0.0271(10) Uani 1 1 d . . .
H30 H 0.4844 0.2445 0.3446 0.033 Uiso 1 1 calc R . .
C31 C 0.7634(3) 0.1341(3) 0.2160(2) 0.0232(9) Uani 1 1 d . . .
C32 C 0.7813(3) 0.0620(3) 0.1818(2) 0.0265(10) Uani 1 1 d . . .
H32 H 0.7448 0.0185 0.1948 0.032 Uiso 1 1 calc R . .
C33 C 0.8499(3) 0.0518(3) 0.1300(2) 0.0276(10) Uani 1 1 d . . .
H33 H 0.8609 0.0024 0.1088 0.033 Uiso 1 1 calc R . .
C34 C 0.9015(3) 0.1180(3) 0.1111(2) 0.0281(10) Uani 1 1 d . . .
C35 C 0.8872(3) 0.1902(3) 0.1424(2) 0.0231(9) Uani 1 1 d . . .
H35 H 0.9231 0.2338 0.1281 0.028 Uiso 1 1 calc R . .
C36 C 0.8191(3) 0.1993(3) 0.19606(19) 0.0240(10) Uani 1 1 d . . .
C37 C 0.8123(3) 0.2793(3) 0.2266(2) 0.0254(10) Uani 1 1 d . . .
C38 C 0.8223(3) 0.2821(3) 0.2885(2) 0.0256(10) Uani 1 1 d . . .
C39 C 0.8103(3) 0.3635(3) 0.3119(2) 0.0299(10) Uani 1 1 d . . .
H39 H 0.8139 0.3652 0.3533 0.036 Uiso 1 1 calc R . .
C40 C 0.7936(4) 0.4405(3) 0.2756(3) 0.0352(11) Uani 1 1 d . . .
H40 H 0.7839 0.4937 0.2919 0.042 Uiso 1 1 calc R . .
C41 C 0.7919(4) 0.4354(3) 0.2132(2) 0.0317(11) Uani 1 1 d . . .
C42 C 0.7972(4) 0.3580(3) 0.1895(2) 0.0304(10) Uani 1 1 d . . .
H42 H 0.7907 0.3575 0.1483 0.036 Uiso 1 1 calc R . .
C43 C 0.8479(3) 0.2041(3) 0.3313(2) 0.0251(10) Uani 1 1 d . . .
C44 C 0.7846(3) 0.1946(3) 0.3870(2) 0.0278(10) Uani 1 1 d . . .
H44 H 0.7265 0.2357 0.3944 0.033 Uiso 1 1 calc R . .
C45 C 0.8060(3) 0.1272(3) 0.4300(2) 0.0259(10) Uani 1 1 d . . .
H45 H 0.7638 0.1228 0.4666 0.031 Uiso 1 1 calc R . .
C46 C 0.8904(3) 0.0659(3) 0.4186(2) 0.0260(10) Uani 1 1 d . . .
C47 C 0.9557(3) 0.0709(3) 0.3652(2) 0.0249(9) Uani 1 1 d . . .
H47 H 1.0126 0.0283 0.3586 0.030 Uiso 1 1 calc R . .
C48 C 0.9352(3) 0.1406(3) 0.3212(2) 0.0239(9) Uani 1 1 d . . .
C49 C 1.0111(3) 0.1442(3) 0.2662(2) 0.0260(10) Uani 1 1 d . . .
C50 C 1.0582(3) 0.2160(4) 0.2491(2) 0.0316(11) Uani 1 1 d . . .
C51 C 1.1244(4) 0.2165(4) 0.1951(2) 0.0377(12) Uani 1 1 d . . .
H51 H 1.1531 0.2650 0.1828 0.045 Uiso 1 1 calc R . .
C52 C 1.1489(4) 0.1470(4) 0.1593(2) 0.0368(12) Uani 1 1 d . . .
H52 H 1.1923 0.1486 0.1230 0.044 Uiso 1 1 calc R . .
C53 C 1.1064(4) 0.0749(4) 0.1795(2) 0.0379(13) Uani 1 1 d . . .
C54 C 1.0384(3) 0.0723(3) 0.2316(2) 0.0285(10) Uani 1 1 d . . .
H54 H 1.0110 0.0230 0.2436 0.034 Uiso 1 1 calc R . .
C55 C 1.0471(4) 0.2897(4) 0.2878(2) 0.0349(11) Uani 1 1 d . . .
C56 C 1.0429(4) 0.3746(4) 0.2613(3) 0.0414(13) Uani 1 1 d . . .
H56 H 1.0428 0.3863 0.2192 0.050 Uiso 1 1 calc R . .
C57 C 1.0388(4) 0.4415(4) 0.2972(3) 0.0441(14) Uani 1 1 d . . .
H57 H 1.0369 0.4978 0.2791 0.053 Uiso 1 1 calc R . .
C58 C 1.0377(4) 0.4255(4) 0.3585(3) 0.0466(14) Uani 1 1 d . . .
C59 C 1.0420(4) 0.3426(4) 0.3876(3) 0.0419(13) Uani 1 1 d . . .
H59 H 1.0409 0.3324 0.4299 0.050 Uiso 1 1 calc R . .
C60 C 1.0479(4) 0.2755(3) 0.3510(2) 0.0331(11) Uani 1 1 d . . .
H60 H 1.0526 0.2191 0.3694 0.040 Uiso 1 1 calc R . .
C61 C 0.3585(7) 0.6354(5) 0.0539(4) 0.068(2) Uani 1 1 d . . .
C62 C 0.3626(5) -0.1424(4) 0.3352(3) 0.0511(16) Uani 1 1 d . . .
C63 C 0.5847(9) -0.1532(5) 0.0816(4) 0.085(3) Uani 1 1 d U . .
C64 C 0.4777(16) 0.5716(12) 0.3547(9) 0.081(5) Uani 0.50 1 d P A 1
C65 C 0.3782(5) 0.2543(5) 0.4857(3) 0.0536(16) Uani 1 1 d . . .
C66 C 1.0097(4) 0.2390(4) -0.0198(3) 0.0424(13) Uani 1 1 d . . .
C67 C 0.9211(8) 0.5136(6) 0.0830(4) 0.082(3) Uani 1 1 d . . .
C68 C 0.9834(6) -0.1619(4) 0.4367(3) 0.0553(17) Uani 1 1 d . . .
C69 C 1.1925(6) -0.1512(5) 0.1905(3) 0.063(2) Uani 1 1 d . . .
C70 C 1.1629(9) 0.5880(11) 0.3612(7) 0.128(4) Uani 1 1 d DU . .
F1 F 0.2836(6) 0.6905(4) 0.0783(3) 0.124(3) Uani 1 1 d . . .
F2 F 0.4208(6) 0.6747(4) 0.0154(2) 0.0970(19) Uani 1 1 d . . .
F3 F 0.4062(3) 0.5913(3) 0.09783(19) 0.0671(12) Uani 1 1 d . . .
F4 F 0.3948(4) -0.1251(3) 0.27762(17) 0.0699(12) Uani 1 1 d . . .
F5 F 0.4363(3) -0.1781(2) 0.36567(18) 0.0571(10) Uani 1 1 d . . .
F6 F 0.3018(4) -0.1985(3) 0.3372(3) 0.0758(13) Uani 1 1 d . . .
F7 F 0.5598(7) -0.1320(4) 0.1395(3) 0.121(3) Uani 1 1 d . . .
F8 F 0.5039(4) -0.1569(3) 0.0604(3) 0.0836(15) Uani 1 1 d . . .
F9 F 0.6404(6) -0.2323(4) 0.0848(4) 0.125(3) Uani 1 1 d . . .
F10 F 0.5704(17) 0.5727(13) 0.3656(8) 0.150(7) Uani 0.50 1 d P A 1
F11 F 0.4177(19) 0.6243(8) 0.3842(7) 0.162(9) Uani 0.50 1 d P A 1
F12 F 0.4598(12) 0.4881(8) 0.3704(5) 0.112(5) Uani 0.50 1 d P A 1
F13 F 0.3949(3) 0.3093(3) 0.43831(19) 0.0629(11) Uani 1 1 d . . .
F14 F 0.2963(3) 0.2273(3) 0.4810(2) 0.0735(13) Uani 1 1 d . . .
F15 F 0.3676(4) 0.2949(3) 0.5358(2) 0.0819(14) Uani 1 1 d . . .
F16 F 0.9715(3) 0.2963(2) 0.02052(17) 0.0534(9) Uani 1 1 d . . .
F17 F 0.9960(4) 0.2755(3) -0.07548(16) 0.0641(11) Uani 1 1 d . . .
F18 F 1.1060(3) 0.2148(3) -0.0156(3) 0.0732(13) Uani 1 1 d . . .
F19 F 0.9953(6) 0.5518(4) 0.0599(3) 0.115(3) Uani 1 1 d . . .
F20 F 0.8596(8) 0.5259(7) 0.0417(3) 0.159(4) Uani 1 1 d . . .
F21 F 0.9522(6) 0.4320(3) 0.0970(3) 0.116(3) Uani 1 1 d . . .
F22 F 0.9992(5) -0.1365(3) 0.3768(2) 0.0830(15) Uani 1 1 d . . .
F23 F 1.0617(3) -0.1625(3) 0.4615(3) 0.0830(15) Uani 1 1 d . . .
F24 F 0.9596(4) -0.2390(3) 0.4431(2) 0.0774(14) Uani 1 1 d . . .
F25 F 1.1273(4) -0.1817(3) 0.1654(2) 0.0809(14) Uani 1 1 d . . .
F26 F 1.2694(5) -0.2155(3) 0.1979(3) 0.098(2) Uani 1 1 d . . .
F27 F 1.1496(3) -0.1288(3) 0.24643(17) 0.0641(11) Uani 1 1 d . . .
F28 F 1.2050(8) 0.5373(11) 0.3168(6) 0.268(10) Uani 1 1 d . . .
F29 F 1.0931(10) 0.6543(7) 0.3446(5) 0.159(3) Uani 1 1 d DU . .
F30 F 1.2331(8) 0.6193(9) 0.3784(7) 0.216(6) Uani 1 1 d DU . .
F31 F 0.4646(8) 0.7450(5) 0.1970(5) 0.085(3) Uani 0.50 1 d P A 2
F32 F 0.6082(7) 0.6827(6) 0.2251(5) 0.071(2) Uani 0.50 1 d P A 2
O1 O 0.2409(3) 0.5205(3) 0.0644(2) 0.0565(12) Uani 1 1 d . . .
O2 O 0.2495(3) 0.6155(3) -0.02756(19) 0.0525(11) Uani 1 1 d . . .
O3 O 0.3947(3) 0.4985(3) -0.0089(2) 0.0542(11) Uani 1 1 d . . .
O4 O 0.3743(2) 0.0111(2) 0.35822(16) 0.0326(8) Uani 1 1 d . . .
O5 O 0.2128(3) -0.0094(3) 0.3343(2) 0.0454(10) Uani 1 1 d . . .
O6 O 0.2745(4) -0.0682(3) 0.4329(2) 0.0596(13) Uani 1 1 d . . .
O7 O 0.5733(3) 0.0044(3) 0.03828(17) 0.0397(9) Uani 1 1 d . . .
O8 O 0.7356(4) -0.0729(4) 0.0652(4) 0.109(3) Uani 1 1 d . . .
O9 O 0.6661(4) -0.1049(5) -0.0252(3) 0.090(2) Uani 1 1 d . . .
O10 O 0.5617(3) 0.5181(3) 0.2542(2) 0.0509(11) Uani 1 1 d . A .
O11 O 0.3883(11) 0.5717(10) 0.2560(6) 0.058(2) Uani 0.50 1 d PU A 1
O32 O 0.4562(8) 0.6285(7) 0.3149(5) 0.063(3) Uani 0.50 1 d P A 2
O31 O 0.3898(11) 0.5796(10) 0.2276(6) 0.058(2) Uani 0.50 1 d PU A 2
O13 O 0.4779(2) 0.1218(3) 0.42868(15) 0.0333(8) Uani 1 1 d . . .
O14 O 0.5709(3) 0.1991(4) 0.48283(19) 0.0555(12) Uani 1 1 d . . .
O15 O 0.4567(3) 0.1057(3) 0.53956(18) 0.0510(11) Uani 1 1 d . . .
O16 O 0.9759(2) 0.1091(2) 0.05931(15) 0.0312(8) Uani 1 1 d . . .
O17 O 0.8455(3) 0.1800(3) -0.00426(16) 0.0424(9) Uani 1 1 d . . .
O18 O 0.9997(4) 0.0876(3) -0.04886(18) 0.0476(10) Uani 1 1 d . . .
O19 O 0.7718(3) 0.5131(2) 0.17403(19) 0.0405(9) Uani 1 1 d . . .
O20 O 0.9255(4) 0.5537(3) 0.1920(2) 0.0572(12) Uani 1 1 d . . .
O21 O 0.8070(4) 0.6509(3) 0.1314(3) 0.0770(18) Uani 1 1 d . . .
O22 O 0.9184(2) -0.0020(2) 0.46492(15) 0.0303(8) Uani 1 1 d . . .
O23 O 0.7960(4) -0.0792(3) 0.4382(3) 0.0591(13) Uani 1 1 d . . .
O24 O 0.8707(3) -0.1174(3) 0.53576(19) 0.0490(10) Uani 1 1 d . . .
O25 O 1.1297(3) 0.0031(3) 0.14342(16) 0.0378(9) Uani 1 1 d . . .
O26 O 1.2976(3) -0.0298(3) 0.1744(2) 0.0572(13) Uani 1 1 d . . .
O27 O 1.2613(4) -0.0892(4) 0.0846(2) 0.0677(15) Uani 1 1 d . . .
O28 O 1.0265(4) 0.4969(3) 0.3946(3) 0.0657(13) Uani 1 1 d . . .
O29 O 1.1823(6) 0.4423(6) 0.4353(7) 0.167(6) Uani 1 1 d . . .
O30 O 1.0707(6) 0.5707(4) 0.4708(3) 0.093(2) Uani 1 1 d . . .
S1 S 0.31130(12) 0.56146(10) 0.01236(7) 0.0480(4) Uani 1 1 d . . .
S2 S 0.29083(9) -0.04486(8) 0.36934(6) 0.0344(4) Uani 1 1 d . . .
S3 S 0.65503(11) -0.07911(12) 0.03493(9) 0.0608(6) Uani 1 1 d U . .
S4 S 0.47153(13) 0.59255(11) 0.26398(10) 0.0598(5) Uani 1 1 d . . .
S5 S 0.48469(9) 0.16281(10) 0.48864(6) 0.0393(4) Uani 1 1 d . . .
S6 S 0.94795(9) 0.14600(8) -0.00617(5) 0.0317(4) Uani 1 1 d . . .
S7 S 0.85533(11) 0.56779(9) 0.15138(7) 0.0415(4) Uani 1 1 d . . .
S8 S 0.87490(10) -0.08666(8) 0.47318(6) 0.0358(4) Uani 1 1 d . . .
S9 S 1.23237(10) -0.06069(11) 0.14342(6) 0.0461(4) Uani 1 1 d . . .
S10 S 1.11197(19) 0.51673(15) 0.42496(15) 0.0904(8) Uani 1 1 d U . .
F33 F 0.5557(7) 0.6394(5) 0.1493(4) 0.064(2) Uani 0.50 1 d P A 2
C71 C 0.5304(10) 0.6701(9) 0.2028(7) 0.052(3) Uani 0.50 1 d P A 2
O12 O 0.5007(11) 0.6749(7) 0.2589(8) 0.088(4) Uani 0.50 1 d P A 1

loop_
_atom_site_aniso_label
_atom_site_aniso_U_11
_atom_site_aniso_U_22
_atom_site_aniso_U_33
_atom_site_aniso_U_23
_atom_site_aniso_U_13
_atom_site_aniso_U_12
C1 0.026(2) 0.060(4) 0.036(3) 0.023(3) 0.000(2) 0.004(2)
C2 0.035(3) 0.044(3) 0.041(3) 0.020(3) 0.005(2) 0.011(2)
C3 0.030(3) 0.052(3) 0.026(2) 0.014(2) 0.005(2) 0.010(2)
C4 0.016(2) 0.056(3) 0.029(3) 0.009(2) 0.0015(18) -0.004(2)
C5 0.019(2) 0.052(3) 0.033(3) 0.010(2) -0.0041(19) -0.004(2)
C6 0.023(2) 0.067(4) 0.025(3) 0.015(3) -0.0023(19) -0.006(2)
C7 0.017(2) 0.045(3) 0.021(2) 0.008(2) 0.0006(17) -0.0029(19)
C8 0.021(2) 0.048(3) 0.024(2) -0.002(2) -0.0058(18) -0.008(2)
C9 0.022(2) 0.039(3) 0.021(2) 0.000(2) -0.0023(17) -0.0049(19)
C10 0.025(2) 0.040(3) 0.026(2) 0.009(2) -0.0051(19) -0.006(2)
C11 0.024(2) 0.047(3) 0.028(3) 0.003(2) -0.0013(19) -0.003(2)
C12 0.018(2) 0.048(3) 0.027(2) 0.013(2) -0.0041(18) -0.002(2)
C13 0.021(2) 0.037(3) 0.022(2) 0.0019(19) -0.0077(17) -0.0040(18)
C14 0.016(2) 0.040(3) 0.017(2) 0.0076(19) -0.0041(16) -0.0017(18)
C15 0.017(2) 0.040(3) 0.019(2) 0.008(2) -0.0003(16) -0.0046(18)
C16 0.017(2) 0.050(3) 0.018(2) -0.001(2) -0.0024(16) -0.0011(19)
C17 0.023(2) 0.047(3) 0.026(2) -0.004(2) -0.0064(19) -0.003(2)
C18 0.021(2) 0.042(3) 0.022(2) 0.003(2) -0.0029(17) -0.0059(19)
C19 0.0115(19) 0.041(3) 0.023(2) 0.004(2) -0.0012(16) 0.0009(17)
C20 0.018(2) 0.032(2) 0.021(2) 0.0032(19) -0.0027(16) -0.0009(17)
C21 0.023(2) 0.037(3) 0.025(2) 0.000(2) 0.0013(18) -0.0011(19)
C22 0.033(3) 0.030(3) 0.041(3) -0.005(2) -0.006(2) 0.004(2)
C23 0.036(3) 0.037(3) 0.039(3) 0.010(2) -0.009(2) -0.002(2)
C24 0.024(2) 0.043(3) 0.025(2) 0.011(2) -0.0048(18) -0.007(2)
C25 0.020(2) 0.035(2) 0.016(2) 0.0044(19) 0.0024(16) -0.0076(18)
C26 0.018(2) 0.030(2) 0.021(2) -0.0008(19) -0.0014(17) -0.0077(17)
C27 0.024(2) 0.035(2) 0.023(2) 0.000(2) -0.0055(18) -0.0040(19)
C28 0.025(2) 0.042(3) 0.022(2) 0.005(2) -0.0051(18) -0.016(2)
C29 0.021(2) 0.048(3) 0.014(2) 0.001(2) -0.0004(17) -0.011(2)
C30 0.018(2) 0.039(3) 0.020(2) 0.000(2) 0.0014(17) 0.0006(18)
C31 0.018(2) 0.027(2) 0.025(2) 0.0045(18) -0.0061(17) -0.0054(17)
C32 0.023(2) 0.031(2) 0.023(2) 0.0047(19) -0.0024(17) -0.0039(18)
C33 0.020(2) 0.036(3) 0.025(2) -0.002(2) -0.0017(18) -0.0051(18)
C34 0.019(2) 0.040(3) 0.023(2) 0.000(2) -0.0021(17) -0.0022(19)
C35 0.020(2) 0.027(2) 0.019(2) 0.0058(18) 0.0029(16) -0.0056(17)
C36 0.019(2) 0.038(3) 0.013(2) 0.0045(18) -0.0046(16) -0.0031(18)
C37 0.016(2) 0.032(2) 0.025(2) 0.001(2) 0.0015(17) -0.0042(17)
C38 0.019(2) 0.030(2) 0.027(2) 0.000(2) -0.0024(17) -0.0037(18)
C39 0.027(2) 0.035(3) 0.028(2) 0.002(2) -0.0044(19) -0.0072(19)
C40 0.035(3) 0.032(3) 0.036(3) -0.001(2) -0.007(2) -0.001(2)
C41 0.033(2) 0.031(3) 0.029(2) 0.008(2) -0.005(2) -0.007(2)
C42 0.027(2) 0.036(3) 0.025(2) 0.009(2) -0.0061(19) -0.004(2)
C43 0.023(2) 0.030(2) 0.024(2) -0.0002(19) -0.0071(17) -0.0066(18)
C44 0.019(2) 0.036(3) 0.028(2) -0.004(2) -0.0010(18) -0.0040(18)
C45 0.023(2) 0.035(2) 0.019(2) 0.0051(19) -0.0007(17) -0.0096(19)
C46 0.029(2) 0.033(2) 0.016(2) 0.0072(19) -0.0061(18) -0.0095(19)
C47 0.018(2) 0.037(3) 0.019(2) -0.0012(19) -0.0022(17) -0.0065(18)
C48 0.0157(19) 0.035(2) 0.020(2) 0.0002(19) 0.0017(17) -0.0066(18)
C49 0.0116(18) 0.044(3) 0.020(2) -0.005(2) -0.0009(16) 0.0001(18)
C50 0.021(2) 0.045(3) 0.029(2) 0.004(2) -0.0072(19) -0.008(2)
C51 0.025(2) 0.060(3) 0.028(3) -0.002(2) 0.0006(19) -0.010(2)
C52 0.025(2) 0.058(3) 0.025(2) 0.000(2) 0.0004(19) -0.010(2)
C53 0.027(2) 0.065(4) 0.023(2) -0.007(2) -0.0077(19) -0.007(2)
C54 0.021(2) 0.042(3) 0.022(2) 0.000(2) -0.0046(18) -0.0030(19)
C55 0.021(2) 0.049(3) 0.036(3) 0.003(2) -0.0046(19) -0.013(2)
C56 0.030(3) 0.056(4) 0.039(3) 0.005(3) -0.002(2) -0.017(2)
C57 0.034(3) 0.042(3) 0.059(4) 0.005(3) -0.008(3) -0.017(2)
C58 0.042(3) 0.051(3) 0.051(4) -0.005(3) -0.008(3) -0.015(3)
C59 0.037(3) 0.054(3) 0.038(3) -0.009(3) -0.003(2) -0.013(2)
C60 0.029(2) 0.033(3) 0.038(3) -0.001(2) -0.007(2) -0.008(2)
C61 0.088(5) 0.056(4) 0.051(4) 0.013(4) -0.033(4) 0.013(4)
C62 0.050(3) 0.046(3) 0.057(4) -0.007(3) -0.024(3) 0.004(3)
C63 0.123(7) 0.050(4) 0.083(6) -0.010(4) -0.062(5) 0.018(4)
C64 0.088(12) 0.065(11) 0.078(11) 0.004(10) -0.015(10) 0.015(9)
C65 0.042(3) 0.069(4) 0.045(4) -0.015(3) 0.010(3) -0.006(3)
C66 0.038(3) 0.044(3) 0.040(3) 0.003(3) 0.009(2) -0.008(2)
C67 0.124(8) 0.076(6) 0.056(5) -0.014(4) 0.025(5) -0.060(6)
C68 0.077(5) 0.041(3) 0.046(4) -0.008(3) -0.010(3) -0.005(3)
C69 0.079(5) 0.059(4) 0.052(4) -0.027(3) -0.029(4) 0.012(4)
C70 0.095(7) 0.169(11) 0.134(9) -0.083(7) 0.032(6) -0.054(6)
F1 0.144(5) 0.116(4) 0.101(4) -0.059(4) -0.078(4) 0.070(4)
F2 0.169(6) 0.081(3) 0.059(3) 0.035(3) -0.050(3) -0.061(4)
F3 0.062(2) 0.081(3) 0.051(2) 0.033(2) -0.0206(18) -0.008(2)
F4 0.084(3) 0.079(3) 0.038(2) -0.0187(19) -0.0146(19) 0.017(2)
F5 0.057(2) 0.052(2) 0.060(2) -0.0101(18) -0.0254(18) 0.0118(17)
F6 0.083(3) 0.042(2) 0.113(4) -0.009(2) -0.042(3) -0.017(2)
F7 0.203(8) 0.083(4) 0.068(3) 0.013(3) -0.039(4) 0.000(4)
F8 0.080(3) 0.063(3) 0.110(4) 0.022(3) -0.033(3) -0.020(2)
F9 0.153(6) 0.062(3) 0.156(6) -0.024(4) -0.087(5) 0.042(4)
F10 0.198(18) 0.176(16) 0.111(11) -0.001(11) -0.066(11) -0.088(15)
F11 0.30(2) 0.059(7) 0.087(8) -0.011(6) 0.054(12) -0.005(10)
F12 0.158(12) 0.079(7) 0.072(7) 0.007(6) 0.030(7) 0.004(7)
F13 0.061(2) 0.062(2) 0.054(2) -0.006(2) 0.0087(18) 0.0031(19)
F14 0.036(2) 0.083(3) 0.093(3) -0.001(3) 0.0053(19) -0.0063(19)
F15 0.097(4) 0.085(3) 0.054(2) -0.024(2) 0.021(2) -0.008(3)
F16 0.074(2) 0.0356(17) 0.048(2) -0.0047(15) 0.0061(17) -0.0144(16)
F17 0.102(3) 0.060(2) 0.0302(18) 0.0094(16) 0.0073(19) -0.034(2)
F18 0.0371(19) 0.070(3) 0.111(4) -0.003(3) 0.010(2) -0.0230(18)
F19 0.163(6) 0.088(4) 0.096(4) -0.033(3) 0.070(4) -0.078(4)
F20 0.228(10) 0.235(10) 0.053(3) -0.019(5) -0.014(4) -0.134(9)
F21 0.171(6) 0.057(3) 0.107(4) -0.035(3) 0.089(4) -0.053(3)
F22 0.135(4) 0.054(2) 0.050(2) -0.0155(19) 0.019(3) -0.011(3)
F23 0.052(2) 0.088(3) 0.103(4) -0.037(3) -0.022(2) 0.026(2)
F24 0.120(4) 0.040(2) 0.069(3) -0.0049(19) -0.019(3) -0.003(2)
F25 0.098(4) 0.067(3) 0.086(3) -0.007(2) -0.037(3) -0.018(3)
F26 0.129(5) 0.065(3) 0.092(4) -0.023(3) -0.052(3) 0.040(3)
F27 0.078(3) 0.066(2) 0.0394(19) -0.0033(18) -0.0061(18) 0.004(2)
F28 0.185(9) 0.41(2) 0.277(13) -0.276(15) 0.155(10) -0.218(12)
F29 0.206(9) 0.128(7) 0.141(7) 0.010(5) 0.023(6) -0.070(6)
F30 0.147(7) 0.274(13) 0.281(13) -0.146(10) 0.047(7) -0.149(8)
F31 0.100(7) 0.030(4) 0.109(8) -0.002(4) 0.011(6) 0.009(4)
F32 0.066(5) 0.056(5) 0.097(7) -0.025(5) -0.002(5) -0.024(4)
O1 0.037(2) 0.071(3) 0.043(2) 0.024(2) 0.0014(18) 0.012(2)
O2 0.055(3) 0.057(3) 0.037(2) 0.013(2) -0.0103(19) 0.001(2)
O3 0.048(2) 0.052(3) 0.048(2) 0.018(2) 0.0125(19) -0.002(2)
O4 0.0292(17) 0.0366(19) 0.0320(18) 0.0085(15) -0.0068(14) -0.0106(14)
O5 0.0293(18) 0.048(2) 0.060(3) 0.007(2) -0.0098(17) -0.0121(16)
O6 0.061(3) 0.061(3) 0.040(2) 0.019(2) 0.015(2) -0.004(2)
O7 0.0270(17) 0.063(2) 0.0321(19) -0.0168(18) -0.0082(14) -0.0047(17)
O8 0.043(3) 0.096(4) 0.203(8) -0.094(5) -0.064(4) 0.029(3)
O9 0.057(3) 0.115(5) 0.110(5) -0.079(4) 0.008(3) -0.018(3)
O10 0.053(2) 0.041(2) 0.059(3) -0.017(2) -0.022(2) 0.0073(19)
O11 0.042(3) 0.048(3) 0.075(7) -0.009(6) 0.010(6) 0.000(2)
O32 0.065(6) 0.058(6) 0.060(6) -0.034(5) 0.008(5) 0.006(5)
O31 0.042(3) 0.048(3) 0.075(7) -0.009(6) 0.010(6) 0.000(2)
O13 0.0273(17) 0.055(2) 0.0170(16) 0.0015(15) 0.0019(13) -0.0120(15)
O14 0.044(2) 0.097(4) 0.033(2) -0.013(2) -0.0032(17) -0.026(2)
O15 0.054(2) 0.072(3) 0.0223(19) 0.0074(19) 0.0055(17) -0.017(2)
O16 0.0266(16) 0.0400(19) 0.0230(17) -0.0038(15) 0.0036(13) -0.0013(14)
O17 0.0299(18) 0.069(3) 0.0243(18) 0.0079(17) -0.0036(14) -0.0062(18)
O18 0.068(3) 0.039(2) 0.0293(19) -0.0033(17) 0.0133(18) -0.0102(19)
O19 0.0355(19) 0.0287(18) 0.053(2) 0.0140(17) -0.0091(17) -0.0036(15)
O20 0.064(3) 0.057(3) 0.054(3) 0.016(2) -0.014(2) -0.026(2)
O21 0.058(3) 0.043(3) 0.117(5) 0.042(3) -0.007(3) -0.009(2)
O22 0.0286(17) 0.0383(19) 0.0237(17) 0.0095(14) -0.0097(13) -0.0081(14)
O23 0.055(3) 0.049(2) 0.083(3) 0.029(2) -0.042(2) -0.027(2)
O24 0.059(3) 0.045(2) 0.037(2) 0.0201(18) -0.0049(18) -0.0080(19)
O25 0.0285(18) 0.056(2) 0.0277(18) -0.0080(17) -0.0072(14) -0.0009(16)
O26 0.0286(19) 0.085(3) 0.057(3) -0.026(2) -0.0120(18) 0.007(2)
O27 0.050(3) 0.099(4) 0.049(3) -0.038(3) 0.001(2) 0.008(3)
O28 0.075(3) 0.049(3) 0.077(3) -0.022(2) -0.012(3) -0.009(2)
O29 0.088(5) 0.115(6) 0.331(16) -0.127(9) -0.097(7) 0.012(4)
O30 0.118(5) 0.072(4) 0.102(5) -0.032(4) -0.020(4) -0.026(4)
S1 0.0459(8) 0.0491(9) 0.0367(8) 0.0149(7) -0.0028(6) 0.0073(7)
S2 0.0295(6) 0.0366(7) 0.0335(7) 0.0053(5) 0.0021(5) -0.0071(5)
S3 0.0327(7) 0.0749(11) 0.0814(12) -0.0477(10) -0.0198(7) 0.0057(7)
S4 0.0507(9) 0.0368(8) 0.0844(13) -0.0079(8) 0.0044(8) 0.0010(7)
S5 0.0315(7) 0.0636(9) 0.0220(7) -0.0017(6) 0.0022(5) -0.0128(6)
S6 0.0320(7) 0.0384(7) 0.0231(6) -0.0005(5) 0.0034(5) -0.0093(5)
S7 0.0484(8) 0.0316(7) 0.0413(8) 0.0069(6) -0.0020(6) -0.0089(6)
S8 0.0352(7) 0.0364(7) 0.0358(7) 0.0125(6) -0.0139(5) -0.0089(5)
S9 0.0298(7) 0.0701(10) 0.0357(8) -0.0192(7) -0.0044(5) 0.0044(6)
S10 0.0843(15) 0.0627(12) 0.137(2) -0.0373(14) -0.0380(14) -0.0121(11)
F33 0.072(5) 0.041(4) 0.075(6) 0.007(4) 0.008(4) -0.021(4)
C71 0.052(7) 0.045(7) 0.060(9) -0.005(6) -0.014(6) -0.006(6)
O12 0.099(9) 0.033(5) 0.125(12) 0.005(6) -0.007(8) -0.007(5)

loop_
_atom_type_symbol
_atom_type_description
_atom_type_scat_dispersion_real
_atom_type_scat_dispersion_imag
_atom_type_scat_source
C C 0.0181 0.0091 'International Tables Vol C Tables 4.2.6.8 and 6.1.1.4'
H H 0.0000 0.0000 'International Tables Vol C Tables 4.2.6.8 and 6.1.1.4'
F F 0.0727 0.0534 'International Tables Vol C Tables 4.2.6.8 and 6.1.1.4'
O O 0.0492 0.0322 'International Tables Vol C Tables 4.2.6.8 and 6.1.1.4'
S S 0.3331 0.5567 'International Tables Vol C Tables 4.2.6.8 and 6.1.1.4'

loop_
_geom_angle_atom_site_label_1
_geom_angle_atom_site_label_2
_geom_angle_atom_site_label_3
_geom_angle
C6 C1 C2 123.2(5)
C6 C1 O1 120.6(5)
C2 C1 O1 116.0(6)
C3 C2 C1 117.4(6)
C3 C2 H2 121.3
C1 C2 H2 121.3
C4 C3 C2 121.5(5)
C4 C3 H3 119.2
C2 C3 H3 119.2
C3 C4 C5 119.3(5)
C3 C4 C7 120.7(5)
C5 C4 C7 119.7(5)
C4 C5 C6 120.1(6)
C4 C5 H5 120.0
C6 C5 H5 120.0
C1 C6 C5 118.5(5)
C1 C6 H6 120.8
C5 C6 H6 120.8
C8 C7 C12 118.6(4)
C8 C7 C4 124.8(4)
C12 C7 C4 116.5(4)
C9 C8 C7 119.6(4)
C9 C8 C13 117.3(4)
C7 C8 C13 123.1(5)
C8 C9 C10 119.6(5)
C8 C9 H9 120.2
C10 C9 H9 120.2
C11 C10 C9 122.4(5)
C11 C10 O4 119.8(4)
C9 C10 O4 117.6(4)
C10 C11 C12 118.3(5)
C10 C11 H11 120.9
C12 C11 H11 120.9
C11 C12 C7 121.2(5)
C11 C12 H12 119.4
C7 C12 H12 119.4
C18 C13 C14 118.8(4)
C18 C13 C8 117.5(4)
C14 C13 C8 123.6(4)
C15 C14 C13 118.6(4)
C15 C14 C19 116.6(4)
C13 C14 C19 124.7(4)
C16 C15 C14 122.7(5)
C16 C15 H15 118.7
C14 C15 H15 118.7
C17 C16 C15 117.2(4)
C17 C16 H16 121.4
C15 C16 H16 121.4
C16 C17 C18 123.1(5)
C16 C17 O7 119.4(4)
C18 C17 O7 117.3(4)
C17 C18 C13 119.5(5)
C17 C18 H18 120.2
C13 C18 H18 120.2
C24 C19 C20 118.6(5)
C24 C19 C14 116.7(4)
C20 C19 C14 124.7(4)
C21 C20 C19 118.9(4)
C21 C20 C25 117.0(4)
C19 C20 C25 124.1(4)
C22 C21 C20 120.6(4)
C22 C21 H21 119.7
C20 C21 H21 119.7
C21 C22 C23 122.3(5)
C21 C22 O10 117.5(5)
C23 C22 O10 120.0(5)
C22 C23 C24 117.2(5)
C22 C23 H23 121.4
C24 C23 H23 121.4
C19 C24 C23 122.4(5)
C19 C24 H24 118.8
C23 C24 H24 118.8
C26 C25 C30 119.3(4)
C26 C25 C20 124.8(4)
C30 C25 C20 115.8(4)
C25 C26 C27 118.3(4)
C25 C26 C31 125.1(4)
C27 C26 C31 116.6(4)
C28 C27 C26 121.8(4)
C28 C27 H27 119.1
C26 C27 H27 119.1
C29 C28 C27 117.5(5)
C29 C28 H28 121.2
C27 C28 H28 121.2
C30 C29 C28 123.6(4)
C30 C29 O13 117.6(4)
C28 C29 O13 118.7(4)
C29 C30 C25 119.5(4)
C29 C30 H30 120.3
C25 C30 H30 120.3
C32 C31 C36 117.6(4)
C32 C31 C26 117.3(4)
C36 C31 C26 125.1(4)
C33 C32 C31 123.7(5)
C33 C32 H32 118.1
C31 C32 H32 118.1
C34 C33 C32 117.0(4)
C34 C33 H33 121.5
C32 C33 H33 121.5
C35 C34 C33 122.1(4)
C35 C34 O16 118.7(4)
C33 C34 O16 119.1(4)
C34 C35 C36 120.8(4)
C34 C35 H35 119.6
C36 C35 H35 119.6
C31 C36 C35 118.9(4)
C31 C36 C37 125.6(4)
C35 C36 C37 115.6(4)
C38 C37 C42 118.4(4)
C38 C37 C36 125.3(4)
C42 C37 C36 116.3(4)
C37 C38 C39 119.0(4)
C37 C38 C43 124.1(4)
C39 C38 C43 116.9(4)
C40 C39 C38 122.3(5)
C40 C39 H39 118.8
C38 C39 H39 118.8
C39 C40 C41 117.3(5)
C39 C40 H40 121.4
C41 C40 H40 121.4
C42 C41 C40 122.0(5)
C42 C41 O19 118.1(4)
C40 C41 O19 119.5(5)
C41 C42 C37 120.7(4)
C41 C42 H42 119.7
C37 C42 H42 119.7
C48 C43 C44 117.8(4)
C48 C43 C38 123.5(4)
C44 C43 C38 118.7(4)
C45 C44 C43 122.1(4)
C45 C44 H44 119.0
C43 C44 H44 119.0
C44 C45 C46 119.0(4)
C44 C45 H45 120.5
C46 C45 H45 120.5
C45 C46 C47 122.1(4)
C45 C46 O22 120.0(4)
C47 C46 O22 117.7(4)
C46 C47 C48 119.3(4)
C46 C47 H47 120.3
C48 C47 H47 120.3
C47 C48 C43 119.7(4)
C47 C48 C49 116.4(4)
C43 C48 C49 123.8(4)
C54 C49 C50 119.3(4)
C54 C49 C48 118.3(4)
C50 C49 C48 122.4(4)
C51 C50 C49 118.9(5)
C51 C50 C55 117.2(5)
C49 C50 C55 123.8(4)
C52 C51 C50 122.2(5)
C52 C51 H51 118.9
C50 C51 H51 118.9
C51 C52 C53 117.5(5)
C51 C52 H52 121.3
C53 C52 H52 121.3
C54 C53 C52 122.5(5)
C54 C53 O25 118.7(5)
C52 C53 O25 118.7(5)
C53 C54 C49 119.5(5)
C53 C54 H54 120.3
C49 C54 H54 120.3
C56 C55 C60 117.6(5)
C56 C55 C50 120.9(5)
C60 C55 C50 121.3(5)
C57 C56 C55 120.3(6)
C57 C56 H56 119.8
C55 C56 H56 119.8
C58 C57 C56 120.4(6)
C58 C57 H57 119.8
C56 C57 H57 119.8
C57 C58 C59 122.1(6)
C57 C58 O28 118.7(6)
C59 C58 O28 119.1(6)
C58 C59 C60 117.2(5)
C58 C59 H59 121.4
C60 C59 H59 121.4
C59 C60 C55 122.3(5)
C59 C60 H60 118.8
C55 C60 H60 118.8
F1 C61 F3 108.6(7)
F1 C61 F2 111.9(8)
F3 C61 F2 108.7(8)
F1 C61 S1 108.9(7)
F3 C61 S1 110.0(6)
F2 C61 S1 108.8(5)
F5 C62 F4 110.7(6)
F5 C62 F6 109.0(6)
F4 C62 F6 107.0(6)
F5 C62 S2 110.8(4)
F4 C62 S2 111.3(5)
F6 C62 S2 107.9(5)
F8 C63 F9 108.5(8)
F8 C63 F7 107.8(10)
F9 C63 F7 106.0(7)
F8 C63 S3 112.7(6)
F9 C63 S3 109.4(9)
F7 C63 S3 112.1(7)
F11 C64 F10 110(2)
F11 C64 F12 111.2(19)
F10 C64 F12 108.3(16)
F11 C64 S4 113.1(14)
F10 C64 S4 109.1(15)
F12 C64 S4 105.0(13)
F13 C65 F14 108.0(6)
F13 C65 F15 108.4(6)
F14 C65 F15 110.5(5)
F13 C65 S5 110.2(4)
F14 C65 S5 111.2(5)
F15 C65 S5 108.5(5)
F16 C66 F17 109.2(5)
F16 C66 F18 107.8(5)
F17 C66 F18 110.1(5)
F16 C66 S6 111.0(4)
F17 C66 S6 107.6(4)
F18 C66 S6 111.1(4)
F21 C67 F19 110.9(10)
F21 C67 F20 111.3(8)
F19 C67 F20 107.1(8)
F21 C67 S7 110.8(6)
F19 C67 S7 108.6(6)
F20 C67 S7 108.1(8)
F23 C68 F24 111.6(6)
F23 C68 F22 109.6(7)
F24 C68 F22 109.0(5)
F23 C68 S8 110.7(4)
F24 C68 S8 106.8(5)
F22 C68 S8 109.1(5)
F25 C69 F26 107.8(6)
F25 C69 F27 107.6(7)
F26 C69 F27 107.7(6)
F25 C69 S9 111.3(5)
F26 C69 S9 110.6(7)
F27 C69 S9 111.6(5)
F30 C70 F28 107.0(10)
F30 C70 F29 108.0(15)
F28 C70 F29 114.4(16)
F30 C70 S10 109.7(13)
F28 C70 S10 106.4(12)
F29 C70 S10 111.3(8)
C1 O1 S1 120.9(3)
C10 O4 S2 120.1(3)
C17 O7 S3 120.9(3)
C22 O10 S4 124.0(4)
C29 O13 S5 120.6(3)
C34 O16 S6 119.7(3)
C41 O19 S7 120.3(3)
C46 O22 S8 121.2(3)
C53 O25 S9 120.5(3)
C58 O28 S10 123.4(4)
O2 S1 O3 122.6(3)
O2 S1 O1 106.7(3)
O3 S1 O1 111.3(3)
O2 S1 C61 105.6(3)
O3 S1 C61 106.7(4)
O1 S1 C61 101.9(4)
O5 S2 O6 122.8(3)
O5 S2 O4 111.7(2)
O6 S2 O4 107.3(3)
O5 S2 C62 108.0(3)
O6 S2 C62 105.9(3)
O4 S2 C62 98.2(3)
O8 S3 O9 123.7(4)
O8 S3 O7 111.5(3)
O9 S3 O7 107.2(4)
O8 S3 C63 108.3(5)
O9 S3 C63 104.9(4)
O7 S3 C63 98.1(3)
O32 S4 O11 107.5(7)
O32 S4 O12 66.0(8)
O11 S4 O12 131.2(9)
O32 S4 O10 118.0(5)
O11 S4 O10 113.0(7)
O12 S4 O10 111.8(6)
O32 S4 O31 125.4(7)
O11 S4 O31 23.5(7)
O12 S4 O31 120.0(8)
O10 S4 O31 109.1(6)
O32 S4 C71 106.7(7)
O11 S4 C71 118.9(7)
O12 S4 C71 40.7(7)
O10 S4 C71 92.6(4)
O31 S4 C71 96.8(7)
O32 S4 C64 35.1(7)
O11 S4 C64 105.3(9)
O12 S4 C64 94.0(9)
O10 S4 C64 88.9(5)
O31 S4 C64 128.8(8)
C71 S4 C64 130.9(8)
O14 S5 O15 123.2(3)
O14 S5 O13 111.1(2)
O15 S5 O13 108.2(3)
O14 S5 C65 106.8(3)
O15 S5 C65 105.4(3)
O13 S5 C65 99.3(3)
O17 S6 O18 122.4(3)
O17 S6 O16 111.4(2)
O18 S6 O16 108.6(2)
O17 S6 C66 106.2(3)
O18 S6 C66 105.4(3)
O16 S6 C66 100.4(2)
O20 S7 O21 122.9(4)
O20 S7 O19 111.1(3)
O21 S7 O19 106.6(3)
O20 S7 C67 104.6(5)
O21 S7 C67 107.8(5)
O19 S7 C67 101.9(3)
O23 S8 O24 124.1(3)
O23 S8 O22 111.6(2)
O24 S8 O22 107.6(2)
O23 S8 C68 107.8(3)
O24 S8 C68 103.1(3)
O22 S8 C68 99.6(3)
O27 S9 O26 121.8(3)
O27 S9 O25 108.1(3)
O26 S9 O25 111.8(2)
O27 S9 C69 105.5(3)
O26 S9 C69 107.8(3)
O25 S9 C69 99.2(3)
O30 S10 O29 121.7(7)
O30 S10 O28 108.2(4)
O29 S10 O28 111.1(4)
O30 S10 C70 105.1(5)
O29 S10 C70 109.7(8)
O28 S10 C70 98.3(5)
F33 C71 F32 111.1(12)
F33 C71 F31 108.7(12)
F32 C71 F31 110.3(11)
F33 C71 S4 113.5(9)
F32 C71 S4 104.8(10)
F31 C71 S4 108.4(10)

loop_
_geom_bond_atom_site_label_1
_geom_bond_atom_site_label_2
_geom_bond_distance
C1 C6 1.354(10)
C1 C2 1.404(9)
C1 O1 1.442(7)
C2 C3 1.385(8)
C2 H2 0.9300
C3 C4 1.384(9)
C3 H3 0.9300
C4 C5 1.401(8)
C4 C7 1.495(7)
C5 C6 1.408(8)
C5 H5 0.9300
C6 H6 0.9300
C7 C8 1.407(7)
C7 C12 1.413(7)
C8 C9 1.383(8)
C8 C13 1.483(7)
C9 C10 1.388(7)
C9 H9 0.9300
C10 C11 1.371(8)
C10 O4 1.421(6)
C11 C12 1.383(8)
C11 H11 0.9300
C12 H12 0.9300
C13 C18 1.394(7)
C13 C14 1.414(7)
C14 C15 1.406(6)
C14 C19 1.489(7)
C15 C16 1.377(7)
C15 H15 0.9300
C16 C17 1.369(8)
C16 H16 0.9300
C17 C18 1.391(7)
C17 O7 1.431(6)
C18 H18 0.9300
C19 C24 1.383(7)
C19 C20 1.425(6)
C20 C21 1.385(7)
C20 C25 1.493(7)
C21 C22 1.373(8)
C21 H21 0.9300
C22 C23 1.379(8)
C22 O10 1.428(7)
C23 C24 1.401(8)
C23 H23 0.9300
C24 H24 0.9300
C25 C26 1.399(6)
C25 C30 1.416(6)
C26 C27 1.408(7)
C26 C31 1.492(6)
C27 C28 1.399(7)
C27 H27 0.9300
C28 C29 1.360(7)
C28 H28 0.9300
C29 C30 1.356(7)
C29 O13 1.438(6)
C30 H30 0.9300
C31 C32 1.399(7)
C31 C36 1.403(7)
C32 C33 1.378(7)
C32 H32 0.9300
C33 C34 1.378(8)
C33 H33 0.9300
C34 C35 1.366(7)
C34 O16 1.422(6)
C35 C36 1.404(6)
C35 H35 0.9300
C36 C37 1.481(7)
C37 C38 1.405(7)
C37 C42 1.405(7)
C38 C39 1.410(7)
C38 C43 1.481(7)
C39 C40 1.376(8)
C39 H39 0.9300
C40 C41 1.398(7)
C40 H40 0.9300
C41 C42 1.369(8)
C41 O19 1.422(6)
C42 H42 0.9300
C43 C48 1.410(6)
C43 C44 1.415(7)
C44 C45 1.361(7)
C44 H44 0.9300
C45 C46 1.368(7)
C45 H45 0.9300
C46 C47 1.383(7)
C46 O22 1.430(6)
C47 C48 1.397(7)
C47 H47 0.9300
C48 C49 1.490(6)
C49 C54 1.399(7)
C49 C50 1.410(8)
C50 C51 1.395(7)
C50 C55 1.492(8)
C51 C52 1.384(8)
C51 H51 0.9300
C52 C53 1.388(9)
C52 H52 0.9300
C53 C54 1.378(7)
C53 O25 1.417(7)
C54 H54 0.9300
C55 C56 1.395(9)
C55 C60 1.393(8)
C56 C57 1.380(9)
C56 H56 0.9300
C57 C58 1.350(9)
C57 H57 0.9300
C58 C59 1.384(9)
C58 O28 1.425(8)
C59 C60 1.388(8)
C59 H59 0.9300
C60 H60 0.9300
C61 F1 1.301(10)
C61 F3 1.308(8)
C61 F2 1.318(11)
C61 S1 1.838(9)
C62 F5 1.303(7)
C62 F4 1.303(9)
C62 F6 1.336(8)
C62 S2 1.829(6)
C63 F8 1.291(11)
C63 F9 1.326(9)
C63 F7 1.340(11)
C63 S3 1.812(12)
C64 F11 1.22(2)
C64 F10 1.34(3)
C64 F12 1.39(3)
C64 S4 2.01(2)
C65 F13 1.308(9)
C65 F14 1.313(8)
C65 F15 1.318(8)
C65 S5 1.843(7)
C66 F16 1.320(7)
C66 F17 1.323(7)
C66 F18 1.324(7)
C66 S6 1.822(6)
C67 F21 1.289(12)
C67 F19 1.308(10)
C67 F20 1.312(14)
C67 S7 1.849(8)
C68 F23 1.285(9)
C68 F24 1.312(9)
C68 F22 1.339(8)
C68 S8 1.856(7)
C69 F25 1.322(9)
C69 F26 1.327(8)
C69 F27 1.344(8)
C69 S9 1.802(9)
C70 F30 1.298(12)
C70 F28 1.329(14)
C70 F29 1.330(15)
C70 S10 1.850(17)
F31 C71 1.342(16)
F32 C71 1.308(16)
O1 S1 1.565(5)
O2 S1 1.412(4)
O3 S1 1.420(5)
O4 S2 1.569(4)
O5 S2 1.409(4)
O6 S2 1.411(5)
O7 S3 1.552(4)
O8 S3 1.410(5)
O9 S3 1.415(6)
O10 S4 1.536(4)
O11 S4 1.303(17)
O32 S4 1.289(9)
O31 S4 1.543(16)
O13 S5 1.566(4)
O14 S5 1.411(5)
O15 S5 1.420(5)
O16 S6 1.573(4)
O17 S6 1.406(4)
O18 S6 1.408(4)
O19 S7 1.574(4)
O20 S7 1.388(5)
O21 S7 1.400(5)
O22 S8 1.557(4)
O23 S8 1.409(4)
O24 S8 1.412(4)
O25 S9 1.564(4)
O26 S9 1.403(5)
O27 S9 1.402(4)
O28 S10 1.546(6)
O29 S10 1.383(9)
O30 S10 1.381(7)
S4 O12 1.428(12)
S4 C71 1.924(15)
F33 C71 1.303(17)

loop_
_geom_torsion_atom_site_label_1
_geom_torsion_atom_site_label_2
_geom_torsion_atom_site_label_3
_geom_torsion_atom_site_label_4
_geom_torsion
C6 C1 C2 C3 -0.1(9)
O1 C1 C2 C3 175.7(5)
C1 C2 C3 C4 -0.7(8)
C2 C3 C4 C5 1.4(8)
C2 C3 C4 C7 -172.6(5)
C3 C4 C5 C6 -1.1(7)
C7 C4 C5 C6 172.9(4)
C2 C1 C6 C5 0.3(8)
O1 C1 C6 C5 -175.3(5)
C4 C5 C6 C1 0.3(7)
C3 C4 C7 C8 -144.8(5)
C5 C4 C7 C8 41.2(7)
C3 C4 C7 C12 39.2(7)
C5 C4 C7 C12 -134.8(5)
C12 C7 C8 C9 6.7(7)
C4 C7 C8 C9 -169.2(5)
C12 C7 C8 C13 -175.2(4)
C4 C7 C8 C13 8.8(7)
C7 C8 C9 C10 -3.4(7)
C13 C8 C9 C10 178.4(4)
C8 C9 C10 C11 -1.3(7)
C8 C9 C10 O4 -176.4(4)
C9 C10 C11 C12 2.5(7)
O4 C10 C11 C12 177.5(4)
C10 C11 C12 C7 1.0(8)
C8 C7 C12 C11 -5.6(7)
C4 C7 C12 C11 170.7(5)
C9 C8 C13 C18 53.2(6)
C7 C8 C13 C18 -124.8(5)
C9 C8 C13 C14 -126.9(5)
C7 C8 C13 C14 55.0(6)
C18 C13 C14 C15 0.0(6)
C8 C13 C14 C15 -179.8(4)
C18 C13 C14 C19 176.3(4)
C8 C13 C14 C19 -3.6(7)
C13 C14 C15 C16 0.2(6)
C19 C14 C15 C16 -176.3(4)
C14 C15 C16 C17 0.4(7)
C15 C16 C17 C18 -1.3(7)
C15 C16 C17 O7 174.3(4)
C16 C17 C18 C13 1.6(7)
O7 C17 C18 C13 -174.1(4)
C14 C13 C18 C17 -0.9(6)
C8 C13 C18 C17 179.0(4)
C15 C14 C19 C24 55.0(5)
C13 C14 C19 C24 -121.3(5)
C15 C14 C19 C20 -125.7(5)
C13 C14 C19 C20 58.0(6)
C24 C19 C20 C21 3.3(6)
C14 C19 C20 C21 -176.0(4)
C24 C19 C20 C25 -176.4(4)
C14 C19 C20 C25 4.3(7)
C19 C20 C21 C22 -3.9(7)
C25 C20 C21 C22 175.8(4)
C20 C21 C22 C23 1.3(8)
C20 C21 C22 O10 -173.7(4)
C21 C22 C23 C24 1.8(8)
O10 C22 C23 C24 176.8(5)
C20 C19 C24 C23 -0.1(7)
C14 C19 C24 C23 179.2(4)
C22 C23 C24 C19 -2.4(8)
C21 C20 C25 C26 -124.5(5)
C19 C20 C25 C26 55.2(6)
C21 C20 C25 C30 56.4(6)
C19 C20 C25 C30 -123.9(5)
C30 C25 C26 C27 0.8(6)
C20 C25 C26 C27 -178.3(4)
C30 C25 C26 C31 -178.6(4)
C20 C25 C26 C31 2.3(7)
C25 C26 C27 C28 0.0(7)
C31 C26 C27 C28 179.5(4)
C26 C27 C28 C29 -0.9(7)
C27 C28 C29 C30 0.9(7)
C27 C28 C29 O13 176.7(4)
C28 C29 C30 C25 -0.1(7)
O13 C29 C30 C25 -176.0(4)
C26 C25 C30 C29 -0.8(7)
C20 C25 C30 C29 178.4(4)
C25 C26 C31 C32 -126.9(5)
C27 C26 C31 C32 53.7(5)
C25 C26 C31 C36 52.3(6)
C27 C26 C31 C36 -127.1(5)
C36 C31 C32 C33 0.0(6)
C26 C31 C32 C33 179.2(4)
C31 C32 C33 C34 -1.4(7)
C32 C33 C34 C35 1.1(7)
C32 C33 C34 O16 177.6(4)
C33 C34 C35 C36 0.5(7)
O16 C34 C35 C36 -176.0(4)
C32 C31 C36 C35 1.7(6)
C26 C31 C36 C35 -177.5(4)
C32 C31 C36 C37 -178.8(4)
C26 C31 C36 C37 2.0(7)
C34 C35 C36 C31 -1.9(6)
C34 C35 C36 C37 178.5(4)
C31 C36 C37 C38 53.8(6)
C35 C36 C37 C38 -126.7(5)
C31 C36 C37 C42 -128.0(5)
C35 C36 C37 C42 51.5(5)
C42 C37 C38 C39 4.1(6)
C36 C37 C38 C39 -177.7(4)
C42 C37 C38 C43 -174.0(4)
C36 C37 C38 C43 4.2(7)
C37 C38 C39 C40 -3.0(7)
C43 C38 C39 C40 175.2(4)
C38 C39 C40 C41 -2.0(7)
C39 C40 C41 C42 6.0(7)
C39 C40 C41 O19 178.0(4)
C40 C41 C42 C37 -4.9(7)
O19 C41 C42 C37 -177.1(4)
C38 C37 C42 C41 -0.3(7)
C36 C37 C42 C41 -178.7(4)
C37 C38 C43 C48 57.7(6)
C39 C38 C43 C48 -120.4(5)
C37 C38 C43 C44 -125.8(5)
C39 C38 C43 C44 56.1(6)
C48 C43 C44 C45 0.3(7)
C38 C43 C44 C45 -176.4(4)
C43 C44 C45 C46 -1.2(7)
C44 C45 C46 C47 1.0(7)
C44 C45 C46 O22 175.4(4)
C45 C46 C47 C48 0.0(7)
O22 C46 C47 C48 -174.5(4)
C46 C47 C48 C43 -0.9(6)
C46 C47 C48 C49 177.1(4)
C44 C43 C48 C47 0.7(6)
C38 C43 C48 C47 177.3(4)
C44 C43 C48 C49 -177.0(4)
C38 C43 C48 C49 -0.5(7)
C47 C48 C49 C54 55.9(5)
C43 C48 C49 C54 -126.3(5)
C47 C48 C49 C50 -122.1(5)
C43 C48 C49 C50 55.7(6)
C54 C49 C50 C51 5.5(6)
C48 C49 C50 C51 -176.5(4)
C54 C49 C50 C55 -169.9(4)
C48 C49 C50 C55 8.0(7)
C49 C50 C51 C52 -3.1(7)
C55 C50 C51 C52 172.7(5)
C50 C51 C52 C53 -1.2(8)
C51 C52 C53 C54 3.0(8)
C51 C52 C53 O25 179.6(4)
C52 C53 C54 C49 -0.5(7)
O25 C53 C54 C49 -177.1(4)
C50 C49 C54 C53 -3.8(6)
C48 C49 C54 C53 178.1(4)
C51 C50 C55 C56 41.3(7)
C49 C50 C55 C56 -143.2(5)
C51 C50 C55 C60 -133.9(5)
C49 C50 C55 C60 41.6(7)
C60 C55 C56 C57 -0.6(7)
C50 C55 C56 C57 -175.9(5)
C55 C56 C57 C58 -0.8(8)
C56 C57 C58 C59 1.0(9)
C56 C57 C58 O28 -175.7(5)
C57 C58 C59 C60 0.2(9)
O28 C58 C59 C60 176.9(5)
C58 C59 C60 C55 -1.6(8)
C56 C55 C60 C59 1.8(7)
C50 C55 C60 C59 177.2(5)
C6 C1 O1 S1 -74.3(7)
C2 C1 O1 S1 109.8(6)
C11 C10 O4 S2 73.9(5)
C9 C10 O4 S2 -110.8(4)
C16 C17 O7 S3 76.6(6)
C18 C17 O7 S3 -107.5(4)
C21 C22 O10 S4 -115.0(5)
C23 C22 O10 S4 69.8(7)
C30 C29 O13 S5 -86.5(5)
C28 C29 O13 S5 97.4(5)
C35 C34 O16 S6 -90.3(5)
C33 C34 O16 S6 93.2(5)
C42 C41 O19 S7 -109.7(5)
C40 C41 O19 S7 78.0(6)
C45 C46 O22 S8 85.0(5)
C47 C46 O22 S8 -100.4(4)
C54 C53 O25 S9 -107.0(5)
C52 C53 O25 S9 76.3(6)
C57 C58 O28 S10 -107.8(6)
C59 C58 O28 S10 75.4(7)
C1 O1 S1 O2 164.3(5)
C1 O1 S1 O3 28.2(6)
C1 O1 S1 C61 -85.2(6)
F1 C61 S1 O2 52.9(7)
F3 C61 S1 O2 171.7(6)
F2 C61 S1 O2 -69.3(6)
F1 C61 S1 O3 -175.2(6)
F3 C61 S1 O3 -56.4(7)
F2 C61 S1 O3 62.6(5)
F1 C61 S1 O1 -58.4(6)
F3 C61 S1 O1 60.4(7)
F2 C61 S1 O1 179.4(5)
C10 O4 S2 O5 -1.9(4)
C10 O4 S2 O6 -139.1(4)
C10 O4 S2 C62 111.2(4)
F5 C62 S2 O5 179.9(5)
F4 C62 S2 O5 56.3(5)
F6 C62 S2 O5 -60.8(5)
F5 C62 S2 O6 -46.9(6)
F4 C62 S2 O6 -170.5(5)
F6 C62 S2 O6 72.4(5)
F5 C62 S2 O4 63.8(5)
F4 C62 S2 O4 -59.8(5)
F6 C62 S2 O4 -176.9(4)
C17 O7 S3 O8 -8.6(6)
C17 O7 S3 O9 -146.8(4)
C17 O7 S3 C63 104.8(5)
F8 C63 S3 O8 173.9(6)
F9 C63 S3 O8 -65.2(6)
F7 C63 S3 O8 52.1(7)
F8 C63 S3 O9 -52.3(7)
F9 C63 S3 O9 68.6(6)
F7 C63 S3 O9 -174.2(6)
F8 C63 S3 O7 58.0(7)
F9 C63 S3 O7 178.9(5)
F7 C63 S3 O7 -63.8(6)
C22 O10 S4 O32 138.1(7)
C22 O10 S4 O11 11.6(8)
C22 O10 S4 O12 -148.4(8)
C22 O10 S4 O31 -13.2(8)
C22 O10 S4 C71 -111.4(6)
C22 O10 S4 C64 117.7(8)
F11 C64 S4 O32 27.8(16)
F10 C64 S4 O32 -95(2)
F12 C64 S4 O32 149(2)
F11 C64 S4 O11 -71(2)
F10 C64 S4 O11 166.4(15)
F12 C64 S4 O11 50.5(14)
F11 C64 S4 O12 64(2)
F10 C64 S4 O12 -58.9(16)
F12 C64 S4 O12 -174.8(13)
F11 C64 S4 O10 175.5(19)
F10 C64 S4 O10 52.8(15)
F12 C64 S4 O10 -63.1(12)
F11 C64 S4 O31 -71(2)
F10 C64 S4 O31 166.6(14)
F12 C64 S4 O31 50.7(16)
F11 C64 S4 C71 83(2)
F10 C64 S4 C71 -39.7(18)
F12 C64 S4 C71 -155.6(11)
C29 O13 S5 O14 -2.3(5)
C29 O13 S5 O15 -140.5(4)
C29 O13 S5 C65 109.8(4)
F13 C65 S5 O14 50.2(5)
F14 C65 S5 O14 169.9(5)
F15 C65 S5 O14 -68.4(5)
F13 C65 S5 O15 -177.2(5)
F14 C65 S5 O15 -57.5(5)
F15 C65 S5 O15 64.2(6)
F13 C65 S5 O13 -65.3(5)
F14 C65 S5 O13 54.4(5)
F15 C65 S5 O13 176.1(5)
C34 O16 S6 O17 -3.8(4)
C34 O16 S6 O18 -141.4(4)
C34 O16 S6 C66 108.3(4)
F16 C66 S6 O17 52.9(5)
F17 C66 S6 O17 -66.5(4)
F18 C66 S6 O17 172.9(4)
F16 C66 S6 O18 -175.9(4)
F17 C66 S6 O18 64.7(4)
F18 C66 S6 O18 -55.9(5)
F16 C66 S6 O16 -63.1(5)
F17 C66 S6 O16 177.5(4)
F18 C66 S6 O16 56.9(5)
C41 O19 S7 O20 -25.3(5)
C41 O19 S7 O21 -161.5(5)
C41 O19 S7 C67 85.6(6)
F21 C67 S7 O20 59.2(8)
F19 C67 S7 O20 -62.8(9)
F20 C67 S7 O20 -178.6(6)
F21 C67 S7 O21 -168.5(7)
F19 C67 S7 O21 69.5(9)
F20 C67 S7 O21 -46.4(7)
F21 C67 S7 O19 -56.5(8)
F19 C67 S7 O19 -178.5(8)
F20 C67 S7 O19 65.7(7)
C46 O22 S8 O23 -10.3(5)
C46 O22 S8 O24 -149.6(4)
C46 O22 S8 C68 103.2(4)
F23 C68 S8 O23 171.4(5)
F24 C68 S8 O23 -66.9(5)
F22 C68 S8 O23 50.7(6)
F23 C68 S8 O24 -55.8(6)
F24 C68 S8 O24 65.9(5)
F22 C68 S8 O24 -176.5(5)
F23 C68 S8 O22 55.0(6)
F24 C68 S8 O22 176.6(4)
F22 C68 S8 O22 -65.7(5)
C53 O25 S9 O27 -145.6(5)
C53 O25 S9 O26 -8.9(5)
C53 O25 S9 C69 104.6(4)
F25 C69 S9 O27 -51.0(6)
F26 C69 S9 O27 68.8(5)
F27 C69 S9 O27 -171.3(5)
F25 C69 S9 O26 177.4(5)
F26 C69 S9 O26 -62.8(5)
F27 C69 S9 O26 57.1(5)
F25 C69 S9 O25 60.8(5)
F26 C69 S9 O25 -179.4(4)
F27 C69 S9 O25 -59.5(5)
C58 O28 S10 O30 -161.3(6)
C58 O28 S10 O29 -25.3(10)
C58 O28 S10 C70 89.7(7)
F30 C70 S10 O30 63.4(11)
F28 C70 S10 O30 178.8(10)
F29 C70 S10 O30 -56.0(10)
F30 C70 S10 O29 -69.0(11)
F28 C70 S10 O29 46.4(11)
F29 C70 S10 O29 171.5(9)
F30 C70 S10 O28 174.9(10)
F28 C70 S10 O28 -69.7(11)
F29 C70 S10 O28 55.5(9)
O32 S4 C71 F33 176.0(9)
O11 S4 C71 F33 -62.4(12)
O12 S4 C71 F33 176.9(16)
O10 S4 C71 F33 55.8(9)
O31 S4 C71 F33 -53.8(11)
C64 S4 C71 F33 146.6(10)
O32 S4 C71 F32 54.7(10)
O11 S4 C71 F32 176.3(9)
O12 S4 C71 F32 55.5(11)
O10 S4 C71 F32 -65.6(8)
O31 S4 C71 F32 -175.1(9)
C64 S4 C71 F32 25.2(13)
O32 S4 C71 F31 -63.0(11)
O11 S4 C71 F31 58.5(13)
O12 S4 C71 F31 -62.2(12)
O10 S4 C71 F31 176.7(9)
O31 S4 C71 F31 67.1(11)
C64 S4 C71 F31 -92.5(12)

loop_
_platon_squeeze_void_nr
_platon_squeeze_void_average_x
_platon_squeeze_void_average_y
_platon_squeeze_void_average_z
_platon_squeeze_void_volume
_platon_squeeze_void_count_electrons
_platon_squeeze_void_content
1 0.500 0.500 0.500 641 173 ' '
